data_1531281
loop_
_publ_author_name
'Cerny, R.'
'Yvon, K.'
'Joubert, J.M.'
'Kohlmann, H.'

_publ_section_title
;
 Mg6 Ir2 H11, a new metal hydride containing saddle-like (Ir H4)(5-) and
 square pyramidal (Ir H5)(4-) hydrido complexes
;
_journal_name_full 'Journal of Alloys Compd.'
_journal_page_first 180
_journal_page_last 188
_journal_volume 340
_journal_year 2002
_chemical_formula_sum 'D11 Ir2 Mg6'
_chemical_name_systematic 'Mg6 Ir2 D11'
_space_group_IT_number 14
_symmetry_space_group_name_Hall '-P 2ybc'
_symmetry_space_group_name_H-M 'P 1 21/c 1'
_cell_angle_alpha 90
_cell_angle_beta 91
_cell_angle_gamma 90
_cell_formula_units_Z 8
_cell_length_a 10.226
_cell_length_b 19.234
_cell_length_c 8.3345
_cell_volume 1639.037
_citation_journal_id_ASTM JALCEU
_cod_data_source_file Cerny_JALCEU_2002_506.cif
_cod_data_source_block D11Ir2Mg6
_cod_database_code 1531281

loop_
_symmetry_equiv_pos_as_xyz
x,y,z
-x,y+1/2,-z+1/2
-x,-y,-z
x,-y-1/2,z-1/2

loop_
_atom_site_label
_atom_site_type_symbol
_atom_site_fract_x
_atom_site_fract_y
_atom_site_fract_z
_atom_site_occupancy
_atom_site_U_iso_or_equiv
Mg10 Mg 0.539 0.809 0.906 1 0.0
Ir1 Ir 0.999 0.938 0.75 1 0.0
Mg3 Mg 0.253 0.224 0.83 1 0.0
Mg7 Mg 0.928 0.065 0.93 1 0.0
D6 D 0.653 0.873 0.69 0.65 0.0
D26 D 0.249 0.438 0.438 1 0.0
Mg6 Mg 0.571 0.936 0.438 1 0.0
D9 D 0.076 0.055 0.074 0.69 0.0
Ir2 Ir 0.502 0.071 0.25 1 0.0
Mg5 Mg 0.069 0.059 0.598 1 0.0
D14 D 0.596 0.128 0.678 1 0.0
Mg12 Mg 0.439 0.815 0.573 1 0.0
D11 D 0.912 0.994 0.183 0.69 0.0
D15 D 0.57 0.757 0.647 1 0.0
D16 D 0.113 0.306 0.125 1 0.0
D20 D 0.902 0.879 0.177 1 0.0
D3 D 0.127 0.003 0.391 0.69 0.0
Mg8 Mg 0.422 0.95 0.11 1 0.0
D17 D 0.611 0.684 0.906 1 0.0
Mg2 Mg 0.25 0.065 0.161 1 0.0
Mg4 Mg 0.25 0.738 0.791 1 0.0
D8 D 0.596 0.451 0.926 0.65 0.0
D7 D 0.079 0.577 0.053 0.69 0.0
D12 D 0.416 0 0.804 0.65 0.0
D24 D 0.253 0.676 0.075 1 0.0
D13 D 0.113 0.832 0.38 1 0.0
D10 D 0.56 0.936 0.954 0.65 0.0
Mg9 Mg 0.071 0.195 0.103 1 0.0
D19 D 0.618 0.185 0.936 1 0.0
D23 D 0.24 0.315 0.617 1 0.0
D4 D 0.602 0.985 0.634 0.65 0.0
Ir3 Ir 0.003 0.188 0.768 1 0.0
D21 D 0.392 0.12 0.807 1 0.0
Mg11 Mg 0.952 0.185 0.401 1 0.0
D25 D 0.252 0.423 0.059 1 0.0
D5 D 0.09 0.124 0.345 0.69 0.0
D22 D 0.265 0.581 0.57 1 0.0
D18 D 0.136 0.825 0.124 1 0.0
D2 D 0.629 0.378 0.672 0.65 0.0
Ir4 Ir 0.497 0.811 0.246 1 0.0
D1 D 0.118 0.627 0.314 0.69 0.0
Mg1 Mg 0.252 0.967 0.793 1 0.0
